data_1528645
loop_
_publ_author_name
'Knapp, M.C.'
'Woodward, P.M.'

_publ_section_title
;
 A-site cation ordering in A A' B B' O6 perovskites
;
_journal_name_full 'Journal of Solid State Chemistry'
_journal_page_first 1076
_journal_page_last 1085
_journal_volume 179
_journal_year 2006
_chemical_formula_sum 'La Mg Na O6 W'
_chemical_name_systematic 'Na La Mg W O6'
_space_group_IT_number 12
_symmetry_space_group_name_Hall '-C 2y'
_symmetry_space_group_name_H-M 'C 1 2/m 1'
_cell_angle_alpha 90
_cell_angle_beta 90.136
_cell_angle_gamma 90
_cell_formula_units_Z 4
_cell_length_a 7.8074
_cell_length_b 7.8158
_cell_length_c 7.8977
_cell_volume 481.925
_citation_journal_id_ASTM JSSCBI
_cod_data_source_file Knapp_JSSCBI_2006_1008.cif
_cod_data_source_block La1Mg1Na1O6W1
_cod_original_cell_volume 481.9248
_cod_original_formula_sum 'La1 Mg1 Na1 O6 W1'
_cod_database_code 1528645

loop_
_symmetry_equiv_pos_as_xyz
x,y,z
-x,y,-z
-x,-y,-z
x,-y,z
x+1/2,y+1/2,z
-x+1/2,y+1/2,-z
-x+1/2,-y+1/2,-z
x+1/2,-y+1/2,z

loop_
_atom_site_label
_atom_site_type_symbol
_atom_site_fract_x
_atom_site_fract_y
_atom_site_fract_z
_atom_site_occupancy
_atom_site_U_iso_or_equiv
Na1 Na+1 0 0.243 0.5 1 0.0
La1 La+3 0 0.2494 0 1 0.0
W1 W+6 0.2489 0 0.7331 1 0.0
O3 O-2 0.701 0 0.492 1 0.0
O5 O-2 0.786 0 0.998 1 0.0
O4 O-2 0.496 0 0.79 1 0.0
O1 O-2 0.005 0 0.706 1 0.0
Mg1 Mg+2 0.748 0 0.745 1 0.0
O2 O-2 0.75 0.259 0.767 1 0.0
